data_4347176
loop_
_publ_author_name
'McWilliams, Sean F.'
'Rodgers, Kenton R.'
'Lukat-Rodgers, Gudrun'
'Mercado, Brandon Q.'
'Grubel, Katarzyna'
'Holland, Patrick L.'

_publ_section_title
;
 Alkali Metal Variation and Twisting of the FeNNFe Core in Bridging Diiron
 Dinitrogen Complexes.
;
_journal_issue 6
_journal_name_full 'Inorganic chemistry'
_journal_page_first 2960
_journal_page_last 2968
_journal_paper_doi 10.1021/acs.inorgchem.5b02841
_journal_volume 55
_journal_year 2016
_chemical_formula_moiety 'C58 H82 Cs2 Fe2 N6'
_chemical_formula_sum 'C58 H82 Cs2 Fe2 N6'
_chemical_formula_weight 1240.81
_space_group_crystal_system tetragonal
_space_group_IT_number 81
_space_group_name_Hall 'P -4'
_space_group_name_H-M_alt 'P -4'
_atom_sites_solution_hydrogens geom
_atom_sites_solution_primary direct
_atom_sites_solution_secondary difmap
_audit_creation_method SHELXL-2014/7
_cell_angle_alpha 90
_cell_angle_beta 90
_cell_angle_gamma 90
_cell_formula_units_Z 2
_cell_length_a 16.4609(3)
_cell_length_b 16.4609(3)
_cell_length_c 10.6149(8)
_cell_measurement_reflns_used 59368
_cell_measurement_temperature 93(2)
_cell_measurement_theta_max 66.7
_cell_measurement_theta_min 6.8
_cell_volume 2876.2(2)
_computing_cell_refinement 'CrystalClear-SM Expert 2.0 r15 (Rigaku, 2011)'
_computing_data_collection 'CrystalClear-SM Expert 2.0 r15 (Rigaku, 2011)'
_computing_data_reduction 'CrystalClear-SM Expert 2.0 r15 (Rigaku, 2011)'
_computing_molecular_graphics
; 
 Dolomanov, O.V.; Bourhis, L.J.; Gildea, R.J.; Howard, J.A.K.; Puschmann, H., 
 OLEX2: A complete structure solution, refinement and analysis program
 (2009). J. Appl. Cryst., 42, 339-341.
;
_computing_publication_material 'SHELXL-2013 (Sheldrick, 2013)'
_computing_structure_refinement 'SHELXL-2014/7 (Sheldrick, 2014)'
_computing_structure_solution 'SHELXS-2013 (Sheldrick, 2013)'
_diffrn_ambient_temperature 93(2)
_diffrn_detector_area_resol_mean 22.2
_diffrn_measured_fraction_theta_full 0.997
_diffrn_measured_fraction_theta_max 0.997
_diffrn_measurement_device_type 'Rigaku Saturn 944+ CCD'
_diffrn_measurement_method \w
_diffrn_radiation_type CuK\a
_diffrn_radiation_wavelength 1.54178
_diffrn_reflns_av_R_equivalents 0.1734
_diffrn_reflns_av_unetI/netI 0.0728
_diffrn_reflns_Laue_measured_fraction_full 0.997
_diffrn_reflns_Laue_measured_fraction_max 0.997
_diffrn_reflns_limit_h_max 19
_diffrn_reflns_limit_h_min -19
_diffrn_reflns_limit_k_max 19
_diffrn_reflns_limit_k_min -19
_diffrn_reflns_limit_l_max 12
_diffrn_reflns_limit_l_min -12
_diffrn_reflns_number 86104
_diffrn_reflns_point_group_measured_fraction_full 0.998
_diffrn_reflns_point_group_measured_fraction_max 0.998
_diffrn_reflns_theta_full 66.532
_diffrn_reflns_theta_max 66.532
_diffrn_reflns_theta_min 6.807
_diffrn_source 'Rotating Anode'
_exptl_absorpt_coefficient_mu 14.067
_exptl_absorpt_correction_T_max 0.766
_exptl_absorpt_correction_T_min 0.544
_exptl_absorpt_correction_type multi-scan
_exptl_absorpt_process_details 'Jacobson, R. (1998) Private Communication'
_exptl_crystal_colour Colorless
_exptl_crystal_density_diffrn 1.433
_exptl_crystal_density_method 'not measured'
_exptl_crystal_description Prism
_exptl_crystal_F_000 1268
_exptl_crystal_size_max 0.140
_exptl_crystal_size_mid 0.020
_exptl_crystal_size_min 0.020
_refine_diff_density_max 1.304
_refine_diff_density_min -0.841
_refine_diff_density_rms 0.188
_refine_ls_abs_structure_details
; 
 Flack x determined using 1622 quotients [(I+)-(I-)]/[(I+)+(I-)] 
 (Parsons, Flack and Wagner, Acta Cryst. B69 (2013) 249-259). 
;
_refine_ls_abs_structure_Flack 0.003(6)
_refine_ls_extinction_coef 0.0056(6)
_refine_ls_extinction_expression Fc^*^=kFc[1+0.001xFc^2^\l^3^/sin(2\q)]^-1/4^
_refine_ls_extinction_method 'SHELXL-2014/7 (Sheldrick 2014'
_refine_ls_goodness_of_fit_ref 1.070
_refine_ls_hydrogen_treatment constr
_refine_ls_matrix_type full
_refine_ls_number_parameters 339
_refine_ls_number_reflns 5078
_refine_ls_number_restraints 18
_refine_ls_restrained_S_all 1.068
_refine_ls_R_factor_all 0.0779
_refine_ls_R_factor_gt 0.0658
_refine_ls_shift/su_max 0.000
_refine_ls_shift/su_mean 0.000
_refine_ls_structure_factor_coef Fsqd
_refine_ls_weighting_details 'w=1/[\s^2^(Fo^2^)+(0.1152P)^2^] where P=(Fo^2^+2Fc^2^)/3'
_refine_ls_weighting_scheme calc
_refine_ls_wR_factor_gt 0.1646
_refine_ls_wR_factor_ref 0.1798
_reflns_Friedel_coverage 0.886
_reflns_Friedel_fraction_full 0.998
_reflns_Friedel_fraction_max 0.998
_reflns_number_gt 4246
_reflns_number_total 5078
_reflns_threshold_expression 'I > 2\s(I)'
_cod_data_source_file ic5b02841_si_001.cif
_cod_data_source_block 2-Cs
_cod_database_code 4347176
_shelx_shelxl_version_number 2014/7
_shelx_space_group_comment
; 
The symmetry employed for this shelxl refinement is uniquely defined 
by the following loop, which should always be used as a source of 
symmetry information in preference to the above space-group names. 
They are only intended as comments. 
;
_shelx_estimated_absorpt_t_min 0.243
_shelx_estimated_absorpt_t_max 0.766

loop_
_space_group_symop_operation_xyz
'x, y, z'
'-x, -y, z'
'y, -x, -z'
'-y, x, -z'

loop_
_atom_site_label
_atom_site_type_symbol
_atom_site_fract_x
_atom_site_fract_y
_atom_site_fract_z
_atom_site_U_iso_or_equiv
_atom_site_adp_type
_atom_site_occupancy
_atom_site_site_symmetry_order
_atom_site_calc_flag
_atom_site_refinement_flags_posn
_atom_site_refinement_flags_adp
_atom_site_refinement_flags_occupancy
_atom_site_disorder_assembly
_atom_site_disorder_group
Cs1 Cs 0.15517(5) 0.40437(5) 0.79636(9) 0.0521(4) Uani 1 1 d . . . . .
N1 N 0.0209(6) 0.5346(7) 0.7651(11) 0.043(3) Uani 1 1 d . . . . .
Fe1 Fe 0.07377(12) 0.62404(12) 0.76277(19) 0.0405(5) Uani 1 1 d . . . . .
N11 N 0.0444(6) 0.7301(6) 0.6992(11) 0.040(2) Uani 1 1 d . . . . .
N21 N 0.1832(6) 0.6534(5) 0.8098(10) 0.035(2) Uani 1 1 d . . . . .
C11 C 0.0686(9) 0.8729(8) 0.6307(14) 0.045(3) Uani 1 1 d . . . . .
H11A H 0.0288 0.8606 0.5647 0.068 Uiso 1 1 calc R U . . .
H11B H 0.1164 0.8987 0.5929 0.068 Uiso 1 1 calc R U . . .
H11C H 0.0442 0.9099 0.6924 0.068 Uiso 1 1 calc R U . . .
C21 C 0.0934(7) 0.7963(7) 0.6948(13) 0.038(3) Uani 1 1 d . . . . .
C31 C 0.1732(9) 0.7943(7) 0.7447(13) 0.042(3) Uani 1 1 d . . . . .
H31 H 0.2022 0.8441 0.7394 0.051 Uiso 1 1 calc R U . . .
C41 C 0.2160(8) 0.7299(7) 0.8010(13) 0.039(3) Uani 1 1 d . . . . .
C51 C 0.3006(8) 0.7447(8) 0.8427(14) 0.047(3) Uani 1 1 d . . . . .
H51A H 0.3072 0.7259 0.9297 0.071 Uiso 1 1 calc R U . . .
H51B H 0.3125 0.8029 0.8382 0.071 Uiso 1 1 calc R U . . .
H51C H 0.3382 0.7150 0.7878 0.071 Uiso 1 1 calc R U . . .
C12 C -0.0394(8) 0.7438(8) 0.6648(12) 0.039(3) Uani 1 1 d . . . . .
C22 C -0.0694(9) 0.7082(8) 0.5531(12) 0.045(3) Uani 1 1 d . . . . .
C32 C -0.1515(9) 0.7183(9) 0.5268(14) 0.049(3) Uani 1 1 d . . . . .
H32 H -0.1730 0.6958 0.4514 0.059 Uiso 1 1 calc R U . . .
C42 C -0.2016(10) 0.7589(9) 0.6048(14) 0.051(3) Uani 1 1 d . . . . .
H42 H -0.2578 0.7625 0.5853 0.062 Uiso 1 1 calc R U . . .
C52 C -0.1722(8) 0.7958(8) 0.7137(14) 0.046(3) Uani 1 1 d . . . . .
H52 H -0.2073 0.8273 0.7652 0.055 Uiso 1 1 calc R U . . .
C62 C -0.0891(8) 0.7860(7) 0.7475(12) 0.036(3) Uani 1 1 d . . . . .
C72 C -0.0132(11) 0.6642(10) 0.4622(14) 0.057(4) Uani 1 1 d . U . . .
H72 H 0.0259 0.6290 0.5093 0.068 Uiso 0.52(4) 1 calc R U P A 1
H72A H 0.0397 0.6621 0.5084 0.068 Uiso 0.48(4) 1 calc R U P A 2
C8A C 0.030(2) 0.723(2) 0.389(4) 0.050(8) Uani 0.52(4) 1 d . U P A 1
H8AA H -0.0096 0.7595 0.3474 0.075 Uiso 0.52(4) 1 calc R U P A 1
H8AB H 0.0622 0.6957 0.3244 0.075 Uiso 0.52(4) 1 calc R U P A 1
H8AC H 0.0652 0.7552 0.4435 0.075 Uiso 0.52(4) 1 calc R U P A 1
C9A C -0.072(2) 0.6074(19) 0.367(3) 0.055(9) Uani 0.52(4) 1 d . U P A 1
H9AA H -0.1037 0.5689 0.4185 0.082 Uiso 0.52(4) 1 calc R U P A 1
H9AB H -0.0383 0.5774 0.3078 0.082 Uiso 0.52(4) 1 calc R U P A 1
H9AC H -0.1097 0.6428 0.3209 0.082 Uiso 0.52(4) 1 calc R U P A 1
C8B C 0.008(3) 0.713(2) 0.339(4) 0.050(9) Uani 0.48(4) 1 d . U P A 2
H8BA H -0.0401 0.7141 0.2837 0.076 Uiso 0.48(4) 1 calc R U P A 2
H8BB H 0.0526 0.6856 0.2946 0.076 Uiso 0.48(4) 1 calc R U P A 2
H8BC H 0.0238 0.7681 0.3605 0.076 Uiso 0.48(4) 1 calc R U P A 2
C9B C -0.029(3) 0.583(2) 0.433(4) 0.070(14) Uani 0.48(4) 1 d . U P A 2
H9BA H -0.0154 0.5487 0.5058 0.105 Uiso 0.48(4) 1 calc R U P A 2
H9BB H 0.0042 0.5664 0.3607 0.105 Uiso 0.48(4) 1 calc R U P A 2
H9BC H -0.0866 0.5763 0.4125 0.105 Uiso 0.48(4) 1 calc R U P A 2
C102 C -0.0595(8) 0.8213(8) 0.8707(15) 0.048(3) Uani 1 1 d . . . . .
H102 H -0.0008 0.8354 0.8601 0.057 Uiso 1 1 calc R U . . .
C112 C -0.0654(12) 0.7583(12) 0.9740(14) 0.071(5) Uani 1 1 d . . . . .
H11D H -0.1224 0.7424 0.9854 0.107 Uiso 1 1 calc R U . . .
H11E H -0.0445 0.7811 1.0529 0.107 Uiso 1 1 calc R U . . .
H11F H -0.0333 0.7105 0.9508 0.107 Uiso 1 1 calc R U . . .
C122 C -0.1035(12) 0.8974(12) 0.913(2) 0.084(6) Uani 1 1 d . . . . .
H12A H -0.0998 0.9387 0.8462 0.125 Uiso 1 1 calc R U . . .
H12B H -0.0784 0.9182 0.9898 0.125 Uiso 1 1 calc R U . . .
H12C H -0.1607 0.8846 0.9287 0.125 Uiso 1 1 calc R U . . .
C13 C 0.2389(8) 0.5899(7) 0.8432(12) 0.039(3) Uani 1 1 d . . . . .
C23 C 0.2920(8) 0.5594(7) 0.7500(13) 0.040(3) Uani 1 1 d . . . . .
C33 C 0.3460(9) 0.4953(8) 0.7822(14) 0.046(3) Uani 1 1 d . . . . .
H33 H 0.3809 0.4726 0.7202 0.055 Uiso 1 1 calc R U . . .
C43 C 0.3476(10) 0.4662(10) 0.9040(16) 0.056(4) Uani 1 1 d . . . . .
H43 H 0.3852 0.4248 0.9260 0.067 Uiso 1 1 calc R U . . .
C53 C 0.2954(9) 0.4962(8) 0.9944(13) 0.045(3) Uani 1 1 d . . . . .
H53 H 0.2961 0.4734 1.0766 0.054 Uiso 1 1 calc R U . . .
C63 C 0.2415(8) 0.5596(8) 0.9673(12) 0.039(3) Uani 1 1 d . . . . .
C73 C 0.2892(10) 0.5889(9) 0.6155(14) 0.055(4) Uani 1 1 d . . . . .
H73 H 0.2642 0.6443 0.6174 0.066 Uiso 1 1 calc R U . . .
C83 C 0.3708(11) 0.5978(10) 0.5525(18) 0.067(4) Uani 1 1 d . . . . .
H83A H 0.4069 0.6299 0.6064 0.100 Uiso 1 1 calc R U . . .
H83B H 0.3641 0.6252 0.4712 0.100 Uiso 1 1 calc R U . . .
H83C H 0.3946 0.5439 0.5389 0.100 Uiso 1 1 calc R U . . .
C93 C 0.2303(11) 0.5335(12) 0.5362(14) 0.067(5) Uani 1 1 d . . . . .
H93A H 0.2514 0.4778 0.5345 0.101 Uiso 1 1 calc R U . . .
H93B H 0.2266 0.5544 0.4500 0.101 Uiso 1 1 calc R U . . .
H93C H 0.1762 0.5337 0.5748 0.101 Uiso 1 1 calc R U . . .
C103 C 0.1855(9) 0.5920(8) 1.0701(12) 0.045(3) Uani 1 1 d . . . . .
H103 H 0.1585 0.6420 1.0369 0.054 Uiso 1 1 calc R U . . .
C113 C 0.1181(11) 0.5295(11) 1.101(2) 0.074(5) Uani 1 1 d . . . . .
H11G H 0.0867 0.5178 1.0246 0.112 Uiso 1 1 calc R U . . .
H11H H 0.0819 0.5520 1.1656 0.112 Uiso 1 1 calc R U . . .
H11I H 0.1428 0.4793 1.1324 0.112 Uiso 1 1 calc R U . . .
C123 C 0.2310(11) 0.6153(11) 1.1872(14) 0.066(4) Uani 1 1 d . . . . .
H12D H 0.2546 0.5666 1.2257 0.099 Uiso 1 1 calc R U . . .
H12E H 0.1937 0.6411 1.2469 0.099 Uiso 1 1 calc R U . . .
H12F H 0.2746 0.6534 1.1654 0.099 Uiso 1 1 calc R U . . .

loop_
_atom_site_aniso_label
_atom_site_aniso_U_11
_atom_site_aniso_U_22
_atom_site_aniso_U_33
_atom_site_aniso_U_23
_atom_site_aniso_U_13
_atom_site_aniso_U_12
Cs1 0.0489(6) 0.0426(5) 0.0648(6) -0.0060(4) -0.0035(4) -0.0022(4)
N1 0.028(5) 0.049(6) 0.052(7) 0.000(5) -0.002(5) 0.013(4)
Fe1 0.0389(11) 0.0335(11) 0.0492(12) 0.0035(8) 0.0017(9) -0.0016(8)
N11 0.033(5) 0.037(5) 0.050(6) -0.006(5) 0.007(5) -0.005(4)
N21 0.036(5) 0.020(4) 0.048(5) 0.000(4) 0.007(5) 0.005(4)
C11 0.048(8) 0.034(7) 0.055(8) 0.011(6) -0.009(6) -0.002(6)
C21 0.036(6) 0.030(6) 0.047(6) 0.004(5) -0.005(6) 0.002(5)
C31 0.054(8) 0.024(6) 0.050(7) 0.004(5) 0.007(6) -0.001(5)
C41 0.041(7) 0.033(6) 0.042(6) 0.006(6) -0.001(6) 0.000(5)
C51 0.042(8) 0.038(7) 0.062(8) 0.002(6) 0.004(6) 0.002(6)
C12 0.036(7) 0.041(7) 0.039(6) 0.005(5) -0.005(5) 0.003(5)
C22 0.064(9) 0.032(6) 0.038(7) -0.002(5) -0.005(6) 0.006(6)
C32 0.055(9) 0.042(8) 0.050(7) 0.006(6) -0.017(7) -0.005(7)
C42 0.051(8) 0.050(8) 0.054(8) 0.007(7) -0.008(7) 0.003(7)
C52 0.036(6) 0.048(7) 0.054(8) 0.009(7) -0.008(6) -0.001(5)
C62 0.041(7) 0.024(6) 0.044(6) -0.005(5) -0.008(5) -0.007(5)
C72 0.072(10) 0.056(8) 0.043(7) -0.004(6) 0.004(6) 0.004(7)
C8A 0.062(18) 0.045(12) 0.042(16) -0.012(11) 0.012(14) 0.011(11)
C9A 0.074(17) 0.047(14) 0.044(14) 0.002(11) -0.011(13) 0.003(12)
C8B 0.07(2) 0.050(15) 0.035(14) -0.012(11) 0.004(13) -0.007(14)
C9B 0.10(3) 0.047(11) 0.07(2) -0.008(10) 0.03(2) -0.004(12)
C102 0.038(7) 0.035(7) 0.070(9) -0.021(7) 0.002(7) -0.001(6)
C112 0.078(12) 0.103(14) 0.032(7) -0.008(8) -0.006(8) -0.027(11)
C122 0.075(12) 0.073(12) 0.102(14) -0.060(11) -0.014(11) 0.027(10)
C13 0.046(7) 0.029(6) 0.043(6) 0.002(5) 0.006(6) -0.006(6)
C23 0.040(7) 0.027(6) 0.052(7) 0.003(5) 0.008(6) -0.003(5)
C33 0.049(8) 0.042(7) 0.047(8) 0.005(6) 0.002(6) 0.010(6)
C43 0.048(8) 0.050(9) 0.070(10) -0.004(7) -0.001(7) 0.016(7)
C53 0.053(8) 0.039(7) 0.043(7) -0.002(6) -0.006(6) -0.002(6)
C63 0.041(7) 0.032(6) 0.042(7) 0.002(5) 0.001(6) -0.001(6)
C73 0.061(9) 0.053(9) 0.051(8) 0.004(7) 0.029(7) 0.009(7)
C83 0.081(12) 0.048(9) 0.072(10) 0.003(8) 0.021(9) 0.000(8)
C93 0.068(11) 0.094(14) 0.040(8) 0.001(8) -0.004(7) -0.011(10)
C103 0.057(9) 0.042(7) 0.038(6) -0.003(5) 0.015(6) -0.003(6)
C113 0.069(12) 0.069(12) 0.085(12) 0.002(10) 0.025(10) -0.013(10)
C123 0.076(11) 0.082(12) 0.040(8) -0.011(8) 0.000(8) 0.016(9)

loop_
_atom_type_symbol
_atom_type_description
_atom_type_scat_dispersion_real
_atom_type_scat_dispersion_imag
_atom_type_scat_source
C C 0.0181 0.0091 'International Tables Vol C Tables 4.2.6.8 and 6.1.1.4'
H H 0.0000 0.0000 'International Tables Vol C Tables 4.2.6.8 and 6.1.1.4'
Cs Cs -0.7457 7.9052 'International Tables Vol C Tables 4.2.6.8 and 6.1.1.4'
Fe Fe -1.1336 3.1974 'International Tables Vol C Tables 4.2.6.8 and 6.1.1.4'
N N 0.0311 0.0180 'International Tables Vol C Tables 4.2.6.8 and 6.1.1.4'

loop_
_geom_angle_atom_site_label_1
_geom_angle_atom_site_label_2
_geom_angle_atom_site_label_3
_geom_angle
_geom_angle_site_symmetry_1
_geom_angle_site_symmetry_3
N1 Cs1 N1 24.9(4) 2_565 .
N1 Cs1 C62 89.0(3) 2_565 2_565
N1 Cs1 C62 113.5(3) . 2_565
N1 Cs1 C13 96.0(3) 2_565 .
N1 Cs1 C13 71.4(3) . .
C62 Cs1 C13 174.9(3) 2_565 .
N1 Cs1 C12 70.3(3) 2_565 2_565
N1 Cs1 C12 93.0(3) . 2_565
C62 Cs1 C12 23.7(3) 2_565 2_565
C13 Cs1 C12 159.4(3) . 2_565
N1 Cs1 C52 111.3(3) 2_565 2_565
N1 Cs1 C52 134.2(3) . 2_565
C62 Cs1 C52 24.2(3) 2_565 2_565
C13 Cs1 C52 150.8(3) . 2_565
C12 Cs1 C52 41.3(3) 2_565 2_565
N1 Cs1 C23 111.0(3) 2_565 .
N1 Cs1 C23 86.5(3) . .
C62 Cs1 C23 152.0(3) 2_565 .
C13 Cs1 C23 23.9(3) . .
C12 Cs1 C23 147.3(3) 2_565 .
C52 Cs1 C23 128.6(3) 2_565 .
N1 Cs1 C63 101.7(3) 2_565 .
N1 Cs1 C63 80.6(3) . .
C62 Cs1 C63 155.3(3) 2_565 .
C13 Cs1 C63 23.8(3) . .
C12 Cs1 C63 169.1(3) 2_565 .
C52 Cs1 C63 144.8(3) 2_565 .
C23 Cs1 C63 41.8(3) . .
N1 Cs1 C42 113.4(3) 2_565 2_565
N1 Cs1 C42 129.3(3) . 2_565
C62 Cs1 C42 41.8(3) 2_565 2_565
C13 Cs1 C42 134.2(3) . 2_565
C12 Cs1 C42 47.4(3) 2_565 2_565
C52 Cs1 C42 23.4(3) 2_565 2_565
C23 Cs1 C42 110.4(3) . 2_565
C63 Cs1 C42 142.8(3) . 2_565
N1 Cs1 C53 123.3(3) 2_565 .
N1 Cs1 C53 103.8(3) . .
C62 Cs1 C53 135.7(3) 2_565 .
C13 Cs1 C53 41.2(3) . .
C12 Cs1 C53 159.3(3) 2_565 .
C52 Cs1 C53 121.4(3) 2_565 .
C23 Cs1 C53 47.7(3) . .
C63 Cs1 C53 23.4(3) . .
C42 Cs1 C53 123.2(4) 2_565 .
N1 Cs1 C22 73.3(3) 2_565 2_565
N1 Cs1 C22 90.0(3) . 2_565
C62 Cs1 C22 42.0(3) 2_565 2_565
C13 Cs1 C22 139.0(3) . 2_565
C12 Cs1 C22 23.7(3) 2_565 2_565
C52 Cs1 C22 47.9(3) 2_565 2_565
C23 Cs1 C22 123.7(3) . 2_565
C63 Cs1 C22 162.7(3) . 2_565
C42 Cs1 C22 40.4(4) 2_565 2_565
C53 Cs1 C22 162.2(3) . 2_565
N1 Cs1 C33 134.7(3) 2_565 .
N1 Cs1 C33 110.0(3) . .
C62 Cs1 C33 133.4(3) 2_565 .
C13 Cs1 C33 41.6(3) . .
C12 Cs1 C33 142.9(3) 2_565 .
C52 Cs1 C33 109.2(3) 2_565 .
C23 Cs1 C33 23.7(3) . .
C63 Cs1 C33 48.0(3) . .
C42 Cs1 C33 96.3(3) 2_565 .
C53 Cs1 C33 40.4(3) . .
C22 Cs1 C33 124.3(3) 2_565 .
N1 N1 Fe1 178.9(9) 2_565 .
N1 N1 Cs1 78.0(8) 2_565 2_565
Fe1 N1 Cs1 101.5(4) . 2_565
N1 N1 Cs1 77.2(9) 2_565 .
Fe1 N1 Cs1 103.6(4) . .
Cs1 N1 Cs1 152.2(4) 2_565 .
N1 Fe1 N21 133.3(4) . .
N1 Fe1 N11 131.0(5) . .
N21 Fe1 N11 95.6(4) . .
N1 Fe1 Cs1 52.5(3) . 2_565
N21 Fe1 Cs1 158.2(3) . 2_565
N11 Fe1 Cs1 84.1(3) . 2_565
C21 N11 C12 115.7(10) . .
C21 N11 Fe1 126.1(8) . .
C12 N11 Fe1 117.9(8) . .
C41 N21 C13 115.6(10) . .
C41 N21 Fe1 125.4(8) . .
C13 N21 Fe1 118.5(7) . .
C21 C11 H11A 109.5 . .
C21 C11 H11B 109.5 . .
H11A C11 H11B 109.5 . .
C21 C11 H11C 109.5 . .
H11A C11 H11C 109.5 . .
H11B C11 H11C 109.5 . .
N11 C21 C31 121.3(11) . .
N11 C21 C11 122.2(11) . .
C31 C21 C11 116.4(11) . .
C41 C31 C21 129.8(12) . .
C41 C31 H31 115.1 . .
C21 C31 H31 115.1 . .
N21 C41 C31 121.5(12) . .
N21 C41 C51 120.0(11) . .
C31 C41 C51 118.3(11) . .
C41 C51 H51A 109.5 . .
C41 C51 H51B 109.5 . .
H51A C51 H51B 109.5 . .
C41 C51 H51C 109.5 . .
H51A C51 H51C 109.5 . .
H51B C51 H51C 109.5 . .
C62 C12 C22 122.2(12) . .
C62 C12 N11 118.8(11) . .
C22 C12 N11 118.7(12) . .
C62 C12 Cs1 76.6(7) . 2_565
C22 C12 Cs1 81.4(8) . 2_565
N11 C12 Cs1 108.6(7) . 2_565
C32 C22 C12 117.3(13) . .
C32 C22 C72 121.4(13) . .
C12 C22 C72 121.2(13) . .
C32 C22 Cs1 79.5(9) . 2_565
C12 C22 Cs1 74.9(8) . 2_565
C72 C22 Cs1 117.7(9) . 2_565
C42 C32 C22 122.1(13) . .
C42 C32 Cs1 76.9(9) . 2_565
C22 C32 Cs1 77.5(8) . 2_565
C42 C32 H32 118.9 . .
C22 C32 H32 118.9 . .
Cs1 C32 H32 117.2 2_565 .
C32 C42 C52 120.9(14) . .
C32 C42 Cs1 80.8(8) . 2_565
C52 C42 Cs1 76.9(8) . 2_565
C32 C42 H42 119.5 . .
C52 C42 H42 119.5 . .
Cs1 C42 H42 113.1 2_565 .
C42 C52 C62 119.6(13) . .
C42 C52 Cs1 79.7(8) . 2_565
C62 C52 Cs1 75.4(7) . 2_565
C42 C52 H52 120.2 . .
C62 C52 H52 120.2 . .
Cs1 C52 H52 115.4 2_565 .
C12 C62 C52 117.7(11) . .
C12 C62 C102 123.4(11) . .
C52 C62 C102 118.9(12) . .
C12 C62 Cs1 79.7(7) . 2_565
C52 C62 Cs1 80.4(7) . 2_565
C102 C62 Cs1 109.2(8) . 2_565
C9B C72 C22 119(2) . .
C8A C72 C22 108.7(18) . .
C9B C72 C8B 110(2) . .
C22 C72 C8B 114.9(19) . .
C8A C72 C9A 110(2) . .
C22 C72 C9A 106.9(16) . .
C8A C72 H72 110.5 . .
C22 C72 H72 110.5 . .
C9A C72 H72 110.5 . .
C9B C72 H72A 103.6 . .
C22 C72 H72A 103.6 . .
C8B C72 H72A 103.6 . .
C72 C8A H8AA 109.5 . .
C72 C8A H8AB 109.5 . .
H8AA C8A H8AB 109.5 . .
C72 C8A H8AC 109.5 . .
H8AA C8A H8AC 109.5 . .
H8AB C8A H8AC 109.5 . .
C72 C9A H9AA 109.5 . .
C72 C9A H9AB 109.5 . .
H9AA C9A H9AB 109.5 . .
C72 C9A H9AC 109.5 . .
H9AA C9A H9AC 109.5 . .
H9AB C9A H9AC 109.5 . .
C72 C8B H8BA 109.5 . .
C72 C8B H8BB 109.5 . .
H8BA C8B H8BB 109.5 . .
C72 C8B H8BC 109.5 . .
H8BA C8B H8BC 109.5 . .
H8BB C8B H8BC 109.5 . .
C72 C9B H9BA 109.5 . .
C72 C9B H9BB 109.5 . .
H9BA C9B H9BB 109.5 . .
C72 C9B H9BC 109.5 . .
H9BA C9B H9BC 109.5 . .
H9BB C9B H9BC 109.5 . .
C62 C102 C112 110.1(11) . .
C62 C102 C122 114.7(13) . .
C112 C102 C122 108.9(16) . .
C62 C102 H102 107.6 . .
C112 C102 H102 107.6 . .
C122 C102 H102 107.6 . .
C102 C112 Cs1 99.0(8) . 2_565
C102 C112 H11D 109.5 . .
Cs1 C112 H11D 58.2 2_565 .
C102 C112 H11E 109.5 . .
Cs1 C112 H11E 151.5 2_565 .
H11D C112 H11E 109.5 . .
C102 C112 H11F 109.5 . .
Cs1 C112 H11F 59.4 2_565 .
H11D C112 H11F 109.5 . .
H11E C112 H11F 109.5 . .
C102 C122 H12A 109.5 . .
C102 C122 H12B 109.5 . .
H12A C122 H12B 109.5 . .
C102 C122 H12C 109.5 . .
H12A C122 H12C 109.5 . .
H12B C122 H12C 109.5 . .
C63 C13 C23 120.7(12) . .
C63 C13 N21 120.5(11) . .
C23 C13 N21 118.8(11) . .
C63 C13 Cs1 80.2(7) . .
C23 C13 Cs1 80.1(7) . .
N21 C13 Cs1 111.1(7) . .
C13 C23 C33 118.8(12) . .
C13 C23 C73 122.0(12) . .
C33 C23 C73 119.1(12) . .
C13 C23 Cs1 76.0(7) . .
C33 C23 Cs1 79.9(8) . .
C73 C23 Cs1 110.7(9) . .
C43 C33 C23 119.6(13) . .
C43 C33 Cs1 80.0(10) . .
C23 C33 Cs1 76.4(8) . .
C43 C33 H33 120.2 . .
C23 C33 H33 120.2 . .
Cs1 C33 H33 113.9 . .
C33 C43 C53 121.1(13) . .
C33 C43 Cs1 77.3(9) . .
C53 C43 Cs1 76.6(9) . .
C33 C43 H43 119.4 . .
C53 C43 H43 119.4 . .
Cs1 C43 H43 117.4 . .
C43 C53 C63 121.3(13) . .
C43 C53 Cs1 80.6(9) . .
C63 C53 Cs1 77.2(8) . .
C43 C53 H53 119.4 . .
C63 C53 H53 119.4 . .
Cs1 C53 H53 113.1 . .
C53 C63 C13 118.3(12) . .
C53 C63 C103 119.8(11) . .
C13 C63 C103 121.9(12) . .
C53 C63 Cs1 79.4(8) . .
C13 C63 Cs1 76.0(7) . .
C103 C63 Cs1 112.8(8) . .
C83 C73 C23 115.0(15) . .
C83 C73 C93 111.6(13) . .
C23 C73 C93 109.7(12) . .
C83 C73 H73 106.7 . .
C23 C73 H73 106.7 . .
C93 C73 H73 106.7 . .
C73 C83 H83A 109.5 . .
C73 C83 H83B 109.5 . .
H83A C83 H83B 109.5 . .
C73 C83 H83C 109.5 . .
H83A C83 H83C 109.5 . .
H83B C83 H83C 109.5 . .
C73 C93 Cs1 98.1(8) . .
C73 C93 H93A 109.5 . .
Cs1 C93 H93A 66.1 . .
C73 C93 H93B 109.5 . .
Cs1 C93 H93B 151.5 . .
H93A C93 H93B 109.5 . .
C73 C93 H93C 109.5 . .
Cs1 C93 H93C 52.1 . .
H93A C93 H93C 109.5 . .
H93B C93 H93C 109.5 . .
C123 C103 C63 112.3(12) . .
C123 C103 C113 110.7(13) . .
C63 C103 C113 110.7(12) . .
C123 C103 H103 107.6 . .
C63 C103 H103 107.6 . .
C113 C103 H103 107.6 . .
C103 C113 Cs1 93.6(9) . .
C103 C113 H11G 109.5 . .
Cs1 C113 H11G 44.7 . .
C103 C113 H11H 109.5 . .
Cs1 C113 H11H 151.4 . .
H11G C113 H11H 109.5 . .
C103 C113 H11I 109.5 . .
Cs1 C113 H11I 76.7 . .
H11G C113 H11I 109.5 . .
H11H C113 H11I 109.5 . .
C103 C123 H12D 109.5 . .
C103 C123 H12E 109.5 . .
H12D C123 H12E 109.5 . .
C103 C123 H12F 109.5 . .
H12D C123 H12F 109.5 . .
H12E C123 H12F 109.5 . .

loop_
_geom_bond_atom_site_label_1
_geom_bond_atom_site_label_2
_geom_bond_distance
_geom_bond_site_symmetry_2
Cs1 N1 3.086(10) 2_565
Cs1 N1 3.096(10) .
Cs1 C62 3.358(12) 2_565
Cs1 C13 3.388(12) .
Cs1 C12 3.396(13) 2_565
Cs1 C52 3.421(13) 2_565
Cs1 C23 3.440(12) .
Cs1 C63 3.441(13) .
Cs1 C42 3.456(14) 2_565
Cs1 C53 3.469(13) .
Cs1 C22 3.478(14) 2_565
Cs1 C33 3.483(15) .
N1 N1 1.33(2) 2_565
N1 Fe1 1.711(12) .
N1 Cs1 3.086(10) 2_565
Fe1 N21 1.930(10) .
Fe1 N11 1.933(11) .
Fe1 Cs1 3.814(2) 2_565
N11 C21 1.357(15) .
N11 C12 1.445(16) .
N21 C41 1.373(15) .
N21 C13 1.435(16) .
C11 C21 1.490(17) .
C11 H11A 0.9800 .
C11 H11B 0.9800 .
C11 H11C 0.9800 .
C21 C31 1.417(18) .
C31 C41 1.406(18) .
C31 H31 0.9500 .
C41 C51 1.481(18) .
C51 H51A 0.9800 .
C51 H51B 0.9800 .
C51 H51C 0.9800 .
C12 C62 1.385(18) .
C12 C22 1.413(18) .
C12 Cs1 3.396(13) 2_565
C22 C32 1.39(2) .
C22 C72 1.52(2) .
C22 Cs1 3.478(14) 2_565
C32 C42 1.35(2) .
C32 Cs1 3.502(14) 2_565
C32 H32 0.9500 .
C42 C52 1.39(2) .
C42 Cs1 3.456(14) 2_565
C42 H42 0.9500 .
C52 C62 1.423(18) .
C52 Cs1 3.421(13) 2_565
C52 H52 0.9500 .
C62 C102 1.512(18) .
C62 Cs1 3.358(11) 2_565
C72 C9B 1.40(4) .
C72 C8A 1.43(4) .
C72 C8B 1.57(4) .
C72 C9A 1.68(3) .
C72 H72 1.0000 .
C72 H72A 1.0000 .
C8A H8AA 0.9800 .
C8A H8AB 0.9800 .
C8A H8AC 0.9800 .
C9A H9AA 0.9800 .
C9A H9AB 0.9800 .
C9A H9AC 0.9800 .
C8B H8BA 0.9800 .
C8B H8BB 0.9800 .
C8B H8BC 0.9800 .
C9B H9BA 0.9800 .
C9B H9BB 0.9800 .
C9B H9BC 0.9800 .
C102 C112 1.51(2) .
C102 C122 1.514(19) .
C102 H102 1.0000 .
C112 Cs1 3.593(17) 2_565
C112 H11D 0.9800 .
C112 H11E 0.9800 .
C112 H11F 0.9800 .
C122 H12A 0.9800 .
C122 H12B 0.9800 .
C122 H12C 0.9800 .
C13 C63 1.410(18) .
C13 C23 1.412(18) .
C23 C33 1.423(18) .
C23 C73 1.51(2) .
C33 C43 1.38(2) .
C33 H33 0.9500 .
C43 C53 1.38(2) .
C43 H43 0.9500 .
C53 C63 1.401(19) .
C53 H53 0.9500 .
C63 C103 1.524(18) .
C73 C83 1.51(2) .
C73 C93 1.57(2) .
C73 H73 1.0000 .
C83 H83A 0.9800 .
C83 H83B 0.9800 .
C83 H83C 0.9800 .
C93 H93A 0.9800 .
C93 H93B 0.9800 .
C93 H93C 0.9800 .
C103 C123 1.50(2) .
C103 C113 1.55(2) .
C103 H103 1.0000 .
C113 H11G 0.9800 .
C113 H11H 0.9800 .
C113 H11I 0.9800 .
C123 H12D 0.9800 .
C123 H12E 0.9800 .
C123 H12F 0.9800 .

loop_
_geom_torsion_atom_site_label_1
_geom_torsion_atom_site_label_2
_geom_torsion_atom_site_label_3
_geom_torsion_atom_site_label_4
_geom_torsion
_geom_torsion_site_symmetry_1
_geom_torsion_site_symmetry_4
Cs1 N1 Fe1 N21 152.2(5) 2_565 .
Cs1 N1 Fe1 N21 -15.5(8) . .
Cs1 N1 Fe1 N11 -32.9(7) 2_565 .
Cs1 N1 Fe1 N11 159.4(5) . .
Cs1 N1 Fe1 Cs1 -167.7(6) . 2_565
C12 N11 C21 C31 169.9(12) . .
Fe1 N11 C21 C31 -3.3(19) . .
C12 N11 C21 C11 -13.9(19) . .
Fe1 N11 C21 C11 172.9(10) . .
N11 C21 C31 C41 2(2) . .
C11 C21 C31 C41 -174.6(14) . .
C13 N21 C41 C31 166.8(12) . .
Fe1 N21 C41 C31 -5.7(18) . .
C13 N21 C41 C51 -8.7(17) . .
Fe1 N21 C41 C51 178.8(9) . .
C21 C31 C41 N21 3(2) . .
C21 C31 C41 C51 178.6(13) . .
C21 N11 C12 C62 -72.4(16) . .
Fe1 N11 C12 C62 101.4(12) . .
C21 N11 C12 C22 112.7(14) . .
Fe1 N11 C12 C22 -73.6(14) . .
C21 N11 C12 Cs1 -157.0(9) . 2_565
Fe1 N11 C12 Cs1 16.7(10) . 2_565
C62 C12 C22 C32 1(2) . .
N11 C12 C22 C32 176.0(12) . .
Cs1 C12 C22 C32 69.4(12) 2_565 .
C62 C12 C22 C72 178.3(13) . .
N11 C12 C22 C72 -6.9(19) . .
Cs1 C12 C22 C72 -113.5(12) 2_565 .
C62 C12 C22 Cs1 -68.2(12) . 2_565
N11 C12 C22 Cs1 106.6(11) . 2_565
C12 C22 C32 C42 -1(2) . .
C72 C22 C32 C42 -178.2(14) . .
Cs1 C22 C32 C42 65.6(14) 2_565 .
C12 C22 C32 Cs1 -66.8(11) . 2_565
C72 C22 C32 Cs1 116.1(13) . 2_565
C22 C32 C42 C52 3(2) . .
Cs1 C32 C42 C52 68.6(13) 2_565 .
C22 C32 C42 Cs1 -65.9(13) . 2_565
C32 C42 C52 C62 -4(2) . .
Cs1 C42 C52 C62 66.5(11) 2_565 .
C32 C42 C52 Cs1 -70.7(13) . 2_565
C22 C12 C62 C52 -2.7(19) . .
N11 C12 C62 C52 -177.5(11) . .
Cs1 C12 C62 C52 -73.3(10) 2_565 .
C22 C12 C62 C102 177.0(12) . .
N11 C12 C62 C102 2.2(19) . .
Cs1 C12 C62 C102 106.3(12) 2_565 .
C22 C12 C62 Cs1 70.7(12) . 2_565
N11 C12 C62 Cs1 -104.1(11) . 2_565
C42 C52 C62 C12 4.1(19) . .
Cs1 C52 C62 C12 72.9(10) 2_565 .
C42 C52 C62 C102 -175.6(12) . .
Cs1 C52 C62 C102 -106.7(11) 2_565 .
C42 C52 C62 Cs1 -68.9(12) . 2_565
C32 C22 C72 C9B -61(3) . .
C12 C22 C72 C9B 122(3) . .
Cs1 C22 C72 C9B 34(3) 2_565 .
C32 C22 C72 C8A 98(3) . .
C12 C22 C72 C8A -78(2) . .
Cs1 C22 C72 C8A -167(2) 2_565 .
C32 C22 C72 C8B 72(3) . .
C12 C22 C72 C8B -105(2) . .
Cs1 C22 C72 C8B 166.9(19) 2_565 .
C32 C22 C72 C9A -20(2) . .
C12 C22 C72 C9A 163.3(16) . .
Cs1 C22 C72 C9A 74.8(16) 2_565 .
C12 C62 C102 C112 -87.4(16) . .
C52 C62 C102 C112 92.2(16) . .
Cs1 C62 C102 C112 2.8(14) 2_565 .
C12 C62 C102 C122 149.4(16) . .
C52 C62 C102 C122 -31.0(19) . .
Cs1 C62 C102 C122 -120.4(14) 2_565 .
C62 C102 C112 Cs1 -2.5(12) . 2_565
C122 C102 C112 Cs1 124.1(11) . 2_565
C41 N21 C13 C63 101.6(14) . .
Fe1 N21 C13 C63 -85.4(13) . .
C41 N21 C13 C23 -77.3(15) . .
Fe1 N21 C13 C23 95.8(12) . .
C41 N21 C13 Cs1 -167.4(9) . .
Fe1 N21 C13 Cs1 5.6(10) . .
C63 C13 C23 C33 2.5(19) . .
N21 C13 C23 C33 -178.6(11) . .
Cs1 C13 C23 C33 -69.9(11) . .
C63 C13 C23 C73 178.3(13) . .
N21 C13 C23 C73 -2.8(19) . .
Cs1 C13 C23 C73 105.9(13) . .
C63 C13 C23 Cs1 72.3(11) . .
N21 C13 C23 Cs1 -108.8(10) . .
C13 C23 C33 C43 -2(2) . .
C73 C23 C33 C43 -178.2(14) . .
Cs1 C23 C33 C43 -70.0(14) . .
C13 C23 C33 Cs1 67.7(11) . .
C73 C23 C33 Cs1 -108.2(12) . .
C23 C33 C43 C53 2(2) . .
Cs1 C33 C43 C53 -65.6(15) . .
C23 C33 C43 Cs1 68.0(13) . .
C33 C43 C53 C63 -3(2) . .
Cs1 C43 C53 C63 -68.7(12) . .
C33 C43 C53 Cs1 65.9(15) . .
C43 C53 C63 C13 3(2) . .
Cs1 C53 C63 C13 -67.6(11) . .
C43 C53 C63 C103 -179.2(13) . .
Cs1 C53 C63 C103 110.3(11) . .
C43 C53 C63 Cs1 70.5(13) . .
C23 C13 C63 C53 -2.8(19) . .
N21 C13 C63 C53 178.3(11) . .
Cs1 C13 C63 C53 69.5(12) . .
C23 C13 C63 C103 179.4(12) . .
N21 C13 C63 C103 0.5(19) . .
Cs1 C13 C63 C103 -108.3(11) . .
C23 C13 C63 Cs1 -72.3(11) . .
N21 C13 C63 Cs1 108.9(11) . .
C13 C23 C73 C83 141.8(14) . .
C33 C23 C73 C83 -42.4(19) . .
Cs1 C23 C73 C83 -132.2(12) . .
C13 C23 C73 C93 -91.5(16) . .
C33 C23 C73 C93 84.3(17) . .
Cs1 C23 C73 C93 -5.4(14) . .
C83 C73 C93 Cs1 133.4(11) . .
C23 C73 C93 Cs1 4.7(12) . .
C53 C63 C103 C123 52.9(18) . .
C13 C63 C103 C123 -129.3(14) . .
Cs1 C63 C103 C123 143.5(11) . .
C53 C63 C103 C113 -71.4(17) . .
C13 C63 C103 C113 106.4(16) . .
Cs1 C63 C103 C113 19.2(14) . .
C123 C103 C113 Cs1 -140.9(11) . .
C63 C103 C113 Cs1 -15.6(12) . .
